data_1544211
loop_
_publ_author_name
'Shang, Ming'
'Shao, Qian'
'Sun, Shang-Zheng'
'Chen, Yan-Qiao'
'Xu, Hui'
'Dai, Hui-Xiong'
'Yu, Jin-Quan'

_publ_section_title
;
 Identification of monodentate oxazoline as a ligand for copper-promoted
 ortho-C--H hydroxylation and amination
;
_journal_issue 2
_journal_name_full 'Chem. Sci.'
_journal_page_first 1469
_journal_paper_doi 10.1039/C6SC03383K
_journal_volume 8
_journal_year 2017
_chemical_formula_sum 'C14 H5 F6 N O2'
_chemical_formula_weight 333.19
_chemical_name_systematic
; 
 ? 
;
_space_group_crystal_system triclinic
_space_group_IT_number 2
_space_group_name_Hall '-P 1'
_space_group_name_H-M_alt 'P -1'
_symmetry_space_group_name_Hall '-P 1'
_symmetry_space_group_name_H-M 'P -1'
_atom_sites_solution_hydrogens mixed
_audit_creation_method SHELXL-2013
_audit_update_record
;
2016-07-28 deposited with the CCDC.
2016-09-23 downloaded from the CCDC.
;
_cell_angle_alpha 84.375(4)
_cell_angle_beta 89.317(4)
_cell_angle_gamma 72.275(4)
_cell_formula_units_Z 4
_cell_length_a 7.5465(13)
_cell_length_b 7.9565(14)
_cell_length_c 22.733(4)
_cell_measurement_reflns_used 1848
_cell_measurement_temperature 293(2)
_cell_measurement_theta_max 56.432
_cell_measurement_theta_min 5.402
_cell_volume 1293.7(4)
_computing_cell_refinement 'Bruker SMART'
_computing_data_collection 'Bruker SMART'
_computing_data_reduction 'Bruker SHELXTL'
_computing_molecular_graphics 'Bruker SHELXTL'
_computing_publication_material 'Bruker SHELXTL'
_computing_structure_refinement 'SHELXL-2013 (Sheldrick, 2013)'
_computing_structure_solution 'Bruker SHELXTL'
_diffrn_ambient_temperature 293(2)
_diffrn_measured_fraction_theta_full 0.972
_diffrn_measured_fraction_theta_max 0.997
_diffrn_measurement_device_type 'CCD area detector'
_diffrn_measurement_method 'phi and omega scans'
_diffrn_radiation_type MoK\a
_diffrn_radiation_wavelength 0.71073
_diffrn_reflns_av_R_equivalents 0.0274
_diffrn_reflns_av_unetI/netI 0.0467
_diffrn_reflns_Laue_measured_fraction_full 0.972
_diffrn_reflns_Laue_measured_fraction_max 0.997
_diffrn_reflns_limit_h_max 8
_diffrn_reflns_limit_h_min -8
_diffrn_reflns_limit_k_max 9
_diffrn_reflns_limit_k_min -8
_diffrn_reflns_limit_l_max 27
_diffrn_reflns_limit_l_min -20
_diffrn_reflns_number 7165
_diffrn_reflns_point_group_measured_fraction_full 0.972
_diffrn_reflns_point_group_measured_fraction_max 0.997
_diffrn_reflns_theta_full 25.242
_diffrn_reflns_theta_max 24.999
_diffrn_reflns_theta_min 1.801
_exptl_absorpt_coefficient_mu 0.172
_exptl_absorpt_correction_T_max 0.7456
_exptl_absorpt_correction_T_min 0.6423
_exptl_absorpt_correction_type multi-scan
_exptl_absorpt_process_details sadabs
_exptl_crystal_colour colorless
_exptl_crystal_density_diffrn 1.711
_exptl_crystal_description prismatic
_exptl_crystal_F_000 664
_exptl_crystal_size_max 0.200
_exptl_crystal_size_mid 0.140
_exptl_crystal_size_min 0.080
_refine_diff_density_max 0.457
_refine_diff_density_min -0.262
_refine_diff_density_rms 0.061
_refine_ls_extinction_method none
_refine_ls_goodness_of_fit_ref 1.035
_refine_ls_hydrogen_treatment mixed
_refine_ls_matrix_type full
_refine_ls_number_parameters 477
_refine_ls_number_reflns 4540
_refine_ls_number_restraints 92
_refine_ls_restrained_S_all 1.098
_refine_ls_R_factor_all 0.0942
_refine_ls_R_factor_gt 0.0673
_refine_ls_shift/su_max 0.012
_refine_ls_shift/su_mean 0.001
_refine_ls_structure_factor_coef Fsqd
_refine_ls_weighting_details 'w=1/[\s^2^(Fo^2^)+(0.1207P)^2^+0.1068P] where P=(Fo^2^+2Fc^2^)/3'
_refine_ls_weighting_scheme calc
_refine_ls_wR_factor_gt 0.1822
_refine_ls_wR_factor_ref 0.2054
_reflns_Friedel_coverage 0.000
_reflns_number_gt 3075
_reflns_number_total 4540
_reflns_threshold_expression 'I > 2\s(I)'
_cod_data_source_file c6sc03383k2.cif
_cod_data_source_block cd16124
_cod_depositor_comments 'Adding full bibliography for 1544210--1544211.cif.'
_cod_database_code 1544211
_shelx_space_group_comment
; 
The symmetry employed for this shelxl refinement is uniquely defined 
by the following loop, which should always be used as a source of 
symmetry information in preference to the above space-group names. 
They are only intended as comments. 
;
_shelx_estimated_absorpt_t_min 0.966
_shelx_estimated_absorpt_t_max 0.986
_shelxl_version_number 2013-4

loop_
_space_group_symop_operation_xyz
'x, y, z'
'-x, -y, -z'

loop_
_atom_site_label
_atom_site_type_symbol
_atom_site_fract_x
_atom_site_fract_y
_atom_site_fract_z
_atom_site_U_iso_or_equiv
_atom_site_adp_type
_atom_site_occupancy
_atom_site_site_symmetry_order
_atom_site_calc_flag
_atom_site_refinement_flags_posn
_atom_site_refinement_flags_adp
_atom_site_refinement_flags_occupancy
_atom_site_disorder_assembly
_atom_site_disorder_group
N1 N 0.3442(4) 0.6990(4) 0.27738(11) 0.0512(7) Uani 1 1 d D . . . .
N2 N 0.0699(4) 0.1971(3) 0.22886(11) 0.0516(7) Uani 1 1 d D . . . .
O1 O 0.2361(4) 0.8488(3) 0.19070(10) 0.0791(8) Uani 1 1 d . . . . .
O2 O 0.4381(3) 0.3321(3) 0.25725(10) 0.0611(6) Uani 1 1 d . . . . .
O3 O 0.1120(4) 0.0278(3) 0.31492(10) 0.0737(8) Uani 1 1 d . . . . .
O4 O -0.1542(3) 0.5444(3) 0.25345(12) 0.0659(7) Uani 1 1 d . . . . .
C1 C 0.4996(5) 0.3897(5) 0.20330(15) 0.0576(8) Uani 1 1 d . . . . .
C2 C 0.5967(6) 0.2638(6) 0.1681(2) 0.0805(12) Uani 1 1 d . . . . .
H2 H 0.6292 0.1443 0.1820 0.097 Uiso 1 1 calc R U . . .
C3 C 0.6455(7) 0.3140(9) 0.1127(3) 0.1066(18) Uani 1 1 d . . . . .
H3 H 0.7104 0.2279 0.0888 0.128 Uiso 1 1 calc R U . . .
C4 C 0.6003(7) 0.4886(9) 0.0919(2) 0.1022(17) Uani 1 1 d . . . . .
H4 H 0.6356 0.5213 0.0543 0.123 Uiso 1 1 calc R U . . .
C5 C 0.5018(6) 0.6174(6) 0.12697(16) 0.0762(11) Uani 1 1 d . . . . .
H5 H 0.4697 0.7366 0.1126 0.091 Uiso 1 1 calc R U . . .
C6 C 0.4507(5) 0.5686(5) 0.18369(14) 0.0551(8) Uani 1 1 d . . . . .
C7 C 0.3364(5) 0.7134(4) 0.21709(13) 0.0536(8) Uani 1 1 d . . . . .
C8 C 0.4530(4) 0.5625(4) 0.31662(13) 0.0466(7) Uani 1 1 d . . . . .
C9 C 0.4999(4) 0.3847(4) 0.30702(14) 0.0511(8) Uani 1 1 d . . . . .
C10 C 0.5958(5) 0.2570(4) 0.34958(17) 0.0627(9) Uani 1 1 d . . . . .
C11 C 0.6463(5) 0.2958(5) 0.40424(17) 0.0658(10) Uani 1 1 d . . . . .
C12 C 0.6009(5) 0.4731(5) 0.41263(15) 0.0624(9) Uani 1 1 d . . . . .
C13 C 0.5060(5) 0.6037(4) 0.36996(14) 0.0536(8) Uani 1 1 d . . . . .
C14 C 0.7381(7) 0.1527(7) 0.4504(2) 0.0860(13) Uani 1 1 d . . . . .
C15 C -0.0484(5) 0.5041(5) 0.30591(16) 0.0577(9) Uani 1 1 d . . . . .
C16 C -0.0637(6) 0.6394(6) 0.3405(2) 0.0825(13) Uani 1 1 d . . . . .
H16 H -0.1318 0.7552 0.3273 0.099 Uiso 1 1 calc R U . . .
C17 C 0.0239(8) 0.6009(8) 0.3957(3) 0.0995(17) Uani 1 1 d . . . . .
H17 H 0.0132 0.6911 0.4199 0.119 Uiso 1 1 calc R U . . .
C18 C 0.1262(7) 0.4302(8) 0.41463(19) 0.0900(15) Uani 1 1 d . . . . .
H18 H 0.1858 0.4052 0.4515 0.108 Uiso 1 1 calc R U . . .
C19 C 0.1412(5) 0.2963(6) 0.37953(16) 0.0689(10) Uani 1 1 d . . . . .
H19 H 0.2097 0.1807 0.3929 0.083 Uiso 1 1 calc R U . . .
C20 C 0.0549(4) 0.3314(4) 0.32405(14) 0.0538(8) Uani 1 1 d . . . . .
C21 C 0.0790(5) 0.1761(4) 0.28939(14) 0.0532(8) Uani 1 1 d . . . . .
C22 C 0.0501(4) 0.3489(4) 0.18996(14) 0.0481(7) Uani 1 1 d . . . . .
C23 C -0.0540(5) 0.5169(4) 0.20194(15) 0.0559(8) Uani 1 1 d . . . . .
C24 C -0.0731(5) 0.6598(4) 0.16019(19) 0.0686(10) Uani 1 1 d . . . . .
C25 C 0.0056(6) 0.6439(5) 0.10499(18) 0.0692(10) Uani 1 1 d . . . . .
C26 C 0.1085(5) 0.4747(5) 0.09346(15) 0.0630(9) Uani 1 1 d . . . . .
C27 C 0.1299(5) 0.3315(4) 0.13464(14) 0.0530(8) Uani 1 1 d . . . . .
C28 C -0.0237(8) 0.8000(6) 0.0597(3) 0.0930(14) Uani 1 1 d . . . . .
F1 F 0.6328(3) 0.0874(3) 0.33864(12) 0.0915(8) Uani 1 1 d . . . . .
F2 F 0.6470(3) 0.5249(3) 0.46304(8) 0.0854(7) Uani 1 1 d . . . . .
F3 F 0.4651(3) 0.7729(3) 0.38066(9) 0.0745(6) Uani 1 1 d . . . . .
F4 F 0.6163(8) 0.0963(9) 0.4803(3) 0.1208(19) Uani 0.6 1 d . U P A 1
F5 F 0.8182(11) 0.2177(8) 0.4955(3) 0.1251(18) Uani 0.6 1 d . U P A 1
F6 F 0.8704(13) 0.0258(8) 0.4305(3) 0.125(3) Uani 0.6 1 d . U P A 1
F4' F 0.7160(19) 0.1777(16) 0.5011(6) 0.135(3) Uani 0.4 1 d . U P A 2
F5' F 0.906(2) 0.0886(18) 0.4463(6) 0.129(3) Uani 0.4 1 d . U P A 2
F6' F 0.6856(16) 0.0000(13) 0.4489(5) 0.132(2) Uani 0.4 1 d . U P A 2
F7 F -0.1795(4) 0.8193(3) 0.17377(13) 0.0992(8) Uani 1 1 d . . . . .
F8 F 0.1898(4) 0.4456(3) 0.04109(9) 0.0868(7) Uani 1 1 d . . . . .
F9 F 0.2305(3) 0.1713(2) 0.12063(8) 0.0724(6) Uani 1 1 d . . . . .
F10 F -0.2162(12) 0.8714(12) 0.0466(4) 0.116(2) Uani 0.6 1 d . U P B 1
F11 F 0.0498(9) 0.7601(6) 0.0052(2) 0.1097(15) Uani 0.6 1 d . U P B 1
F12 F 0.0262(11) 0.9243(11) 0.0754(4) 0.107(2) Uani 0.6 1 d . U P B 1
F10' F -0.152(2) 0.8303(19) 0.0276(5) 0.113(3) Uani 0.4 1 d . U P B 2
F11' F 0.1422(16) 0.8048(12) 0.0391(4) 0.128(2) Uani 0.4 1 d . U P B 2
F12' F -0.0559(18) 0.9605(18) 0.0914(6) 0.111(3) Uani 0.4 1 d . U P B 2
H2A H 0.108(4) 0.101(3) 0.2151(12) 0.043(9) Uiso 1 1 d D . . . .
H1 H 0.281(4) 0.793(3) 0.2880(14) 0.055(10) Uiso 1 1 d D . . . .

loop_
_atom_site_aniso_label
_atom_site_aniso_U_11
_atom_site_aniso_U_22
_atom_site_aniso_U_33
_atom_site_aniso_U_23
_atom_site_aniso_U_13
_atom_site_aniso_U_12
N1 0.0616(17) 0.0466(15) 0.0420(14) -0.0053(12) 0.0046(12) -0.0112(13)
N2 0.0691(18) 0.0403(14) 0.0474(15) -0.0079(12) 0.0043(13) -0.0185(13)
O1 0.129(2) 0.0516(14) 0.0487(14) -0.0018(11) -0.0149(14) -0.0155(15)
O2 0.0673(15) 0.0530(13) 0.0685(15) -0.0117(11) 0.0005(12) -0.0247(11)
O3 0.108(2) 0.0525(14) 0.0524(14) 0.0029(11) 0.0146(13) -0.0148(13)
O4 0.0536(14) 0.0577(14) 0.0808(17) -0.0086(12) 0.0150(13) -0.0085(11)
C1 0.0530(19) 0.067(2) 0.060(2) -0.0229(17) 0.0030(16) -0.0230(17)
C2 0.067(2) 0.083(3) 0.093(3) -0.045(2) 0.009(2) -0.014(2)
C3 0.082(3) 0.131(5) 0.112(4) -0.075(4) 0.027(3) -0.023(3)
C4 0.096(4) 0.164(5) 0.066(3) -0.051(3) 0.031(2) -0.057(4)
C5 0.085(3) 0.107(3) 0.052(2) -0.017(2) 0.0109(19) -0.051(2)
C6 0.0560(19) 0.065(2) 0.0522(19) -0.0189(16) 0.0057(15) -0.0268(17)
C7 0.073(2) 0.0482(18) 0.0438(18) -0.0034(14) -0.0046(16) -0.0255(17)
C8 0.0466(17) 0.0511(17) 0.0438(16) -0.0035(13) 0.0072(13) -0.0179(14)
C9 0.0488(18) 0.0547(19) 0.0540(19) -0.0071(15) 0.0072(14) -0.0215(15)
C10 0.058(2) 0.0483(19) 0.076(2) 0.0070(17) 0.0053(18) -0.0124(16)
C11 0.051(2) 0.078(3) 0.064(2) 0.0130(19) 0.0046(17) -0.0181(18)
C12 0.054(2) 0.089(3) 0.0472(19) -0.0015(18) 0.0051(15) -0.0279(19)
C13 0.060(2) 0.0555(19) 0.0486(18) -0.0053(15) 0.0053(15) -0.0224(16)
C14 0.072(3) 0.091(3) 0.079(3) 0.025(3) -0.002(2) -0.012(3)
C15 0.0513(19) 0.063(2) 0.067(2) -0.0229(18) 0.0231(17) -0.0255(17)
C16 0.084(3) 0.075(3) 0.099(3) -0.038(2) 0.037(3) -0.033(2)
C17 0.102(4) 0.117(4) 0.111(4) -0.073(3) 0.045(3) -0.061(3)
C18 0.081(3) 0.141(5) 0.070(3) -0.051(3) 0.025(2) -0.055(3)
C19 0.060(2) 0.099(3) 0.054(2) -0.021(2) 0.0136(17) -0.029(2)
C20 0.0483(18) 0.064(2) 0.0549(19) -0.0173(16) 0.0141(15) -0.0231(16)
C21 0.0549(19) 0.0524(19) 0.0512(19) -0.0069(15) 0.0064(15) -0.0146(15)
C22 0.0500(18) 0.0466(17) 0.0531(18) -0.0024(14) -0.0046(14) -0.0232(14)
C23 0.0505(19) 0.0533(19) 0.064(2) -0.0045(16) 0.0048(16) -0.0170(15)
C24 0.063(2) 0.0444(19) 0.093(3) 0.0053(18) -0.004(2) -0.0123(17)
C25 0.078(3) 0.059(2) 0.073(3) 0.0136(18) -0.005(2) -0.0292(19)
C26 0.072(2) 0.072(2) 0.052(2) 0.0016(17) -0.0033(17) -0.0329(19)
C27 0.064(2) 0.0482(18) 0.0498(18) -0.0067(14) 0.0021(15) -0.0207(15)
C28 0.104(4) 0.070(3) 0.102(4) 0.023(3) -0.011(3) -0.033(3)
F1 0.0936(17) 0.0509(12) 0.121(2) 0.0106(12) -0.0066(14) -0.0146(11)
F2 0.0890(16) 0.1251(19) 0.0450(11) -0.0032(12) -0.0065(10) -0.0380(14)
F3 0.1008(16) 0.0697(13) 0.0554(12) -0.0179(10) -0.0002(11) -0.0260(11)
F4 0.103(4) 0.126(4) 0.120(4) 0.067(3) 0.017(3) -0.040(3)
F5 0.137(4) 0.119(4) 0.111(3) 0.042(3) -0.068(4) -0.042(3)
F6 0.125(5) 0.096(4) 0.102(4) 0.015(3) -0.010(3) 0.037(4)
F4' 0.137(5) 0.132(5) 0.109(4) 0.045(4) -0.008(4) -0.017(4)
F5' 0.115(5) 0.126(5) 0.116(5) 0.054(4) -0.012(4) -0.013(4)
F6' 0.139(5) 0.117(5) 0.124(4) 0.048(4) -0.016(4) -0.033(4)
F7 0.1005(18) 0.0463(12) 0.133(2) 0.0065(12) 0.0140(16) -0.0005(11)
F8 0.1182(19) 0.0986(17) 0.0518(12) 0.0023(11) 0.0092(12) -0.0485(15)
F9 0.1055(17) 0.0576(12) 0.0559(12) -0.0155(9) 0.0148(11) -0.0247(11)
F10 0.124(5) 0.097(4) 0.106(5) 0.031(4) -0.020(3) -0.015(3)
F11 0.167(5) 0.092(3) 0.063(3) 0.026(2) 0.008(3) -0.038(3)
F12 0.157(6) 0.079(4) 0.098(5) 0.025(3) -0.026(4) -0.063(4)
F10' 0.153(7) 0.100(5) 0.083(6) 0.026(4) -0.034(5) -0.041(5)
F11' 0.168(6) 0.099(4) 0.106(5) 0.045(4) 0.015(4) -0.041(4)
F12' 0.143(7) 0.070(4) 0.110(6) 0.029(4) 0.000(5) -0.030(5)

loop_
_atom_type_symbol
_atom_type_description
_atom_type_scat_dispersion_real
_atom_type_scat_dispersion_imag
_atom_type_scat_source
C C 0.0033 0.0016 'International Tables Vol C Tables 4.2.6.8 and 6.1.1.4'
H H 0.0000 0.0000 'International Tables Vol C Tables 4.2.6.8 and 6.1.1.4'
N N 0.0061 0.0033 'International Tables Vol C Tables 4.2.6.8 and 6.1.1.4'
O O 0.0106 0.0060 'International Tables Vol C Tables 4.2.6.8 and 6.1.1.4'
F F 0.0171 0.0103 'International Tables Vol C Tables 4.2.6.8 and 6.1.1.4'

loop_
_geom_angle_atom_site_label_1
_geom_angle_atom_site_label_2
_geom_angle_atom_site_label_3
_geom_angle
C7 N1 C8 129.4(3)
C7 N1 H1 108(2)
C8 N1 H1 123(2)
C21 N2 C22 129.8(3)
C21 N2 H2A 111(2)
C22 N2 H2A 117(2)
C9 O2 C1 116.5(2)
C23 O4 C15 115.7(2)
C2 C1 C6 121.0(4)
C2 C1 O2 117.9(3)
C6 C1 O2 120.9(3)
C3 C2 C1 119.9(4)
C3 C2 H2 120.0
C1 C2 H2 120.0
C4 C3 C2 120.7(4)
C4 C3 H3 119.6
C2 C3 H3 119.6
C3 C4 C5 120.0(5)
C3 C4 H4 120.0
C5 C4 H4 120.0
C4 C5 C6 120.1(5)
C4 C5 H5 120.0
C6 C5 H5 120.0
C1 C6 C5 118.3(3)
C1 C6 C7 124.8(3)
C5 C6 C7 116.8(3)
O1 C7 N1 119.0(3)
O1 C7 C6 120.0(3)
N1 C7 C6 121.0(3)
C13 C8 C9 117.8(3)
C13 C8 N1 118.6(3)
C9 C8 N1 123.4(3)
C10 C9 O2 118.4(3)
C10 C9 C8 120.1(3)
O2 C9 C8 121.3(3)
F1 C10 C9 117.6(3)
F1 C10 C11 119.4(3)
C9 C10 C11 122.9(3)
C12 C11 C10 116.2(3)
C12 C11 C14 122.9(4)
C10 C11 C14 121.0(4)
F2 C12 C13 117.4(3)
F2 C12 C11 121.0(3)
C13 C12 C11 121.6(3)
F3 C13 C12 119.0(3)
F3 C13 C8 119.6(3)
C12 C13 C8 121.4(3)
F4' C14 F5' 104.4(10)
F4 C14 F6 113.0(6)
F4' C14 F6' 101.2(9)
F5' C14 F6' 99.2(9)
F4 C14 F5 100.6(6)
F6 C14 F5 106.7(6)
F4' C14 C11 119.6(7)
F5' C14 C11 116.0(7)
F4 C14 C11 110.9(4)
F6 C14 C11 113.4(5)
F6' C14 C11 113.7(5)
F5 C14 C11 111.4(4)
C16 C15 C20 121.7(4)
C16 C15 O4 117.4(4)
C20 C15 O4 120.7(3)
C15 C16 C17 119.0(4)
C15 C16 H16 120.5
C17 C16 H16 120.5
C18 C17 C16 120.1(4)
C18 C17 H17 119.9
C16 C17 H17 119.9
C19 C18 C17 120.3(5)
C19 C18 H18 119.8
C17 C18 H18 119.8
C18 C19 C20 120.6(4)
C18 C19 H19 119.7
C20 C19 H19 119.7
C15 C20 C19 118.2(3)
C15 C20 C21 125.4(3)
C19 C20 C21 116.4(3)
O3 C21 N2 119.1(3)
O3 C21 C20 119.9(3)
N2 C21 C20 120.9(3)
C23 C22 C27 117.2(3)
C23 C22 N2 123.6(3)
C27 C22 N2 119.1(3)
C22 C23 C24 120.2(3)
C22 C23 O4 121.2(3)
C24 C23 O4 118.4(3)
F7 C24 C23 117.5(4)
F7 C24 C25 119.4(3)
C23 C24 C25 123.0(3)
C24 C25 C26 116.1(3)
C24 C25 C28 121.9(4)
C26 C25 C28 121.9(4)
F8 C26 C27 117.9(3)
F8 C26 C25 120.6(3)
C27 C26 C25 121.5(3)
F9 C27 C26 118.6(3)
F9 C27 C22 119.6(3)
C26 C27 C22 121.9(3)
F10' C28 F11' 120.6(9)
F12 C28 F11 108.8(6)
F12 C28 F10 105.9(7)
F11 C28 F10 102.5(6)
F10' C28 F12' 105.3(10)
F11' C28 F12' 94.5(8)
F10' C28 C25 116.6(8)
F12 C28 C25 115.2(6)
F11' C28 C25 108.9(5)
F11 C28 C25 114.9(4)
F10 C28 C25 108.5(5)
F12' C28 C25 107.8(7)

loop_
_geom_bond_atom_site_label_1
_geom_bond_atom_site_label_2
_geom_bond_distance
N1 C7 1.364(4)
N1 C8 1.391(4)
N1 H1 0.814(18)
N2 C21 1.370(4)
N2 C22 1.395(4)
N2 H2A 0.820(18)
O1 C7 1.217(4)
O2 C9 1.377(4)
O2 C1 1.391(4)
O3 C21 1.217(4)
O4 C23 1.385(4)
O4 C15 1.398(4)
C1 C2 1.369(5)
C1 C6 1.386(5)
C2 C3 1.366(7)
C2 H2 0.9300
C3 C4 1.363(8)
C3 H3 0.9300
C4 C5 1.386(6)
C4 H4 0.9300
C5 C6 1.394(5)
C5 H5 0.9300
C6 C7 1.483(5)
C8 C13 1.381(4)
C8 C9 1.389(4)
C9 C10 1.367(5)
C10 F1 1.340(4)
C10 C11 1.394(5)
C11 C12 1.379(5)
C11 C14 1.477(5)
C12 F2 1.339(4)
C12 C13 1.378(5)
C13 F3 1.333(4)
C14 F4' 1.189(13)
C14 F5' 1.216(15)
C14 F4 1.298(7)
C14 F6 1.299(9)
C14 F6' 1.392(11)
C14 F5 1.411(8)
C15 C16 1.372(5)
C15 C20 1.382(5)
C16 C17 1.387(7)
C16 H16 0.9300
C17 C18 1.372(7)
C17 H17 0.9300
C18 C19 1.370(6)
C18 H18 0.9300
C19 C20 1.390(5)
C19 H19 0.9300
C20 C21 1.494(5)
C22 C23 1.380(4)
C22 C27 1.389(4)
C23 C24 1.380(5)
C24 F7 1.342(4)
C24 C25 1.382(6)
C25 C26 1.383(5)
C25 C28 1.497(6)
C26 F8 1.341(4)
C26 C27 1.372(5)
C27 F9 1.337(4)
C28 F10' 1.166(16)
C28 F12 1.244(10)
C28 F11' 1.341(11)
C28 F11 1.377(7)
C28 F10 1.413(11)
C28 F12' 1.483(16)

loop_
_geom_hbond_atom_site_label_D
_geom_hbond_atom_site_label_H
_geom_hbond_atom_site_label_A
_geom_hbond_distance_DH
_geom_hbond_distance_HA
_geom_hbond_distance_DA
_geom_hbond_angle_DHA
_geom_hbond_site_symmetry_A
N1 H1 O3 0.814(18) 2.060(19) 2.873(4) 178(3) 1_565
N2 H2A O1 0.820(18) 2.074(19) 2.887(4) 171(3) 1_545
C2 H2 F7 0.93 2.57 3.414(5) 150.6 1_645
N1 H1 O3 0.814(18) 2.060(19) 2.873(4) 178(3) 1_565
N2 H2A O1 0.820(18) 2.074(19) 2.887(4) 171(3) 1_545
C2 H2 F7 0.93 2.57 3.414(5) 150.6 1_645
N1 H1 O3 0.814(18) 2.060(19) 2.873(4) 178(3) 1_565
N2 H2A O1 0.820(18) 2.074(19) 2.887(4) 171(3) 1_545
C2 H2 F7 0.93 2.57 3.414(5) 150.6 1_645
N1 H1 O3 0.814(18) 2.060(19) 2.873(4) 178(3) 1_565
N2 H2A O1 0.820(18) 2.074(19) 2.887(4) 171(3) 1_545
C2 H2 F7 0.93 2.57 3.414(5) 150.6 1_645
C2 H2 F7 0.93 2.57 3.414(5) 150.6 1_645
N2 H2A O1 0.820(18) 2.074(19) 2.887(4) 171(3) 1_545
N1 H1 O3 0.814(18) 2.060(19) 2.873(4) 178(3) 1_565
C2 H2 F7 0.93 2.57 3.414(5) 150.6 1_645
N2 H2A O1 0.820(18) 2.074(19) 2.887(4) 171(3) 1_545
N1 H1 O3 0.814(18) 2.060(19) 2.873(4) 178(3) 1_565
C2 H2 F7 0.93 2.57 3.414(5) 150.6 1_645
N2 H2A O1 0.820(18) 2.074(19) 2.887(4) 171(3) 1_545
N1 H1 O3 0.814(18) 2.060(19) 2.873(4) 178(3) 1_565

loop_
_geom_torsion_atom_site_label_1
_geom_torsion_atom_site_label_2
_geom_torsion_atom_site_label_3
_geom_torsion_atom_site_label_4
_geom_torsion
C9 O2 C1 C2 121.4(3)
C9 O2 C1 C6 -63.9(4)
C6 C1 C2 C3 -0.4(6)
O2 C1 C2 C3 174.3(4)
C1 C2 C3 C4 0.6(7)
C2 C3 C4 C5 -0.8(8)
C3 C4 C5 C6 0.8(7)
C2 C1 C6 C5 0.4(5)
O2 C1 C6 C5 -174.1(3)
C2 C1 C6 C7 176.1(3)
O2 C1 C6 C7 1.6(5)
C4 C5 C6 C1 -0.6(5)
C4 C5 C6 C7 -176.6(4)
C8 N1 C7 O1 -176.9(3)
C8 N1 C7 C6 1.8(5)
C1 C6 C7 O1 -148.8(4)
C5 C6 C7 O1 27.0(5)
C1 C6 C7 N1 32.5(5)
C5 C6 C7 N1 -151.7(3)
C7 N1 C8 C13 149.8(3)
C7 N1 C8 C9 -35.2(5)
C1 O2 C9 C10 -122.1(3)
C1 O2 C9 C8 63.4(4)
C13 C8 C9 C10 -0.2(5)
N1 C8 C9 C10 -175.1(3)
C13 C8 C9 O2 174.2(3)
N1 C8 C9 O2 -0.7(5)
O2 C9 C10 F1 3.6(5)
C8 C9 C10 F1 178.2(3)
O2 C9 C10 C11 -172.7(3)
C8 C9 C10 C11 1.8(5)
F1 C10 C11 C12 -179.0(3)
C9 C10 C11 C12 -2.7(5)
F1 C10 C11 C14 -0.7(5)
C9 C10 C11 C14 175.7(4)
C10 C11 C12 F2 -178.4(3)
C14 C11 C12 F2 3.3(5)
C10 C11 C12 C13 1.9(5)
C14 C11 C12 C13 -176.3(4)
F2 C12 C13 F3 0.0(5)
C11 C12 C13 F3 179.7(3)
F2 C12 C13 C8 179.9(3)
C11 C12 C13 C8 -0.4(5)
C9 C8 C13 F3 179.4(3)
N1 C8 C13 F3 -5.4(5)
C9 C8 C13 C12 -0.5(5)
N1 C8 C13 C12 174.7(3)
C12 C11 C14 F4' 27.6(12)
C10 C11 C14 F4' -150.6(10)
C12 C11 C14 F5' -98.8(10)
C10 C11 C14 F5' 83.0(10)
C12 C11 C14 F4 94.5(7)
C10 C11 C14 F4 -83.7(7)
C12 C11 C14 F6 -137.0(6)
C10 C11 C14 F6 44.8(8)
C12 C11 C14 F6' 147.1(7)
C10 C11 C14 F6' -31.1(8)
C12 C11 C14 F5 -16.6(7)
C10 C11 C14 F5 165.2(5)
C23 O4 C15 C16 119.2(3)
C23 O4 C15 C20 -66.0(4)
C20 C15 C16 C17 -1.3(5)
O4 C15 C16 C17 173.4(3)
C15 C16 C17 C18 0.9(6)
C16 C17 C18 C19 -0.7(7)
C17 C18 C19 C20 0.7(6)
C16 C15 C20 C19 1.4(5)
O4 C15 C20 C19 -173.2(3)
C16 C15 C20 C21 179.9(3)
O4 C15 C20 C21 5.3(5)
C18 C19 C20 C15 -1.0(5)
C18 C19 C20 C21 -179.7(3)
C22 N2 C21 O3 -174.0(3)
C22 N2 C21 C20 4.1(5)
C15 C20 C21 O3 -153.7(3)
C19 C20 C21 O3 24.9(5)
C15 C20 C21 N2 28.2(5)
C19 C20 C21 N2 -153.2(3)
C21 N2 C22 C23 -34.6(5)
C21 N2 C22 C27 149.2(3)
C27 C22 C23 C24 -1.1(5)
N2 C22 C23 C24 -177.3(3)
C27 C22 C23 O4 173.3(3)
N2 C22 C23 O4 -3.0(5)
C15 O4 C23 C22 65.2(4)
C15 O4 C23 C24 -120.3(3)
C22 C23 C24 F7 178.5(3)
O4 C23 C24 F7 3.9(5)
C22 C23 C24 C25 1.2(6)
O4 C23 C24 C25 -173.4(3)
F7 C24 C25 C26 -178.0(3)
C23 C24 C25 C26 -0.8(6)
F7 C24 C25 C28 0.3(6)
C23 C24 C25 C28 177.5(4)
C24 C25 C26 F8 179.8(3)
C28 C25 C26 F8 1.5(6)
C24 C25 C26 C27 0.3(6)
C28 C25 C26 C27 -178.0(4)
F8 C26 C27 F9 0.2(5)
C25 C26 C27 F9 179.7(3)
F8 C26 C27 C22 -179.8(3)
C25 C26 C27 C22 -0.2(6)
C23 C22 C27 F9 -179.3(3)
N2 C22 C27 F9 -2.9(5)
C23 C22 C27 C26 0.6(5)
N2 C22 C27 C26 177.1(3)
C24 C25 C28 F10' -89.9(10)
C26 C25 C28 F10' 88.2(9)
C24 C25 C28 F12 57.9(8)
C26 C25 C28 F12 -123.9(6)
C24 C25 C28 F11' 129.5(7)
C26 C25 C28 F11' -52.3(8)
C24 C25 C28 F11 -174.5(5)
C26 C25 C28 F11 3.7(8)
C24 C25 C28 F10 -60.5(7)
C26 C25 C28 F10 117.7(6)
C24 C25 C28 F12' 28.2(9)
C26 C25 C28 F12' -153.6(7)
